data_4020164
loop_
_publ_author_name
'Olga S. Finikova'
'Sergei E. Aleshchenkov'
'Raymond P. Brinas'
'Andrei V. Cheprakov'
'Patrick J. Carroll'
'Sergei A. Vinogradov'

_journal_name_full 'Journal of Organic Chemistry'
_journal_page_first 4617
_journal_page_last 4628
_journal_paper_doi 10.1021/jo047741t
_journal_volume 70
_journal_year 2005
_chemical_formula_moiety 'C124 H124 N4 O24 Pd, C4 H10 O'
_chemical_formula_sum 'C128 H134 N4 O25 Pd'
_chemical_formula_weight 2234.79
_space_group_IT_number 33
_symmetry_cell_setting orthorhombic
_symmetry_Int_Tables_number 33
_symmetry_space_group_name_Hall 'P 2c -2n'
_symmetry_space_group_name_H-M 'P n a 21'
_cell_angle_alpha 90.00
_cell_angle_beta 90.00
_cell_angle_gamma 90.00
_cell_formula_units_Z 4
_cell_length_a 34.3241(15)
_cell_length_b 18.0281(8)
_cell_length_c 18.0481(8)
_cell_measurement_temperature 143(1)
_cell_volume 11168.1(9)
_diffrn_ambient_temperature 143(1)
_exptl_crystal_density_diffrn 1.329
_cod_database_code 4020164

loop_
_symmetry_equiv_pos_as_xyz
'x, y, z'
'-x+1/2, y+1/2, z+1/2'
'x+1/2, -y+1/2, z'
'-x, -y, z+1/2'

loop_
_atom_site_label
_atom_site_type_symbol
_atom_site_fract_x
_atom_site_fract_y
_atom_site_fract_z
_atom_site_U_iso_or_equiv
_atom_site_adp_type
_atom_site_occupancy
_atom_site_symmetry_multiplicity
_atom_site_calc_flag
_atom_site_refinement_flags
_atom_site_disorder_assembly
_atom_site_disorder_group
Pd1 Pd 0.34880(2) 0.28798(4) 0.49968(9) 0.0272(2) Uani 1 1 d U . .
O1 O 0.1212(3) 0.2196(6) 0.3803(6) 0.048(2) Uani 1 1 d U . .
O2 O 0.1366(2) 0.2218(5) 0.6840(5) 0.043(2) Uani 1 1 d U . .
O3 O 0.1935(4) 0.5299(6) 0.6981(6) 0.069(3) Uani 1 1 d U . .
O4 O 0.1550(3) 0.4942(6) 0.7884(7) 0.071(3) Uani 1 1 d U . .
O5 O 0.1743(3) 0.2475(5) 0.8897(5) 0.049(2) Uani 1 1 d U . .
O6 O 0.2288(3) 0.1846(6) 0.8694(7) 0.063(3) Uani 1 1 d U . .
O7 O 0.2876(3) 0.4942(7) 0.8872(7) 0.081(4) Uani 1 1 d U . .
O8 O 0.4458(3) 0.4655(6) 0.8684(5) 0.054(2) Uani 1 1 d U . .
O9 O 0.4777(4) 0.1933(8) 0.8578(7) 0.087(4) Uani 1 1 d U . .
O10 O 0.5256(4) 0.2696(11) 0.8966(7) 0.105(5) Uani 1 1 d U . .
O11 O 0.5628(3) 0.4744(6) 0.7327(9) 0.087(4) Uani 1 1 d DU . .
O12 O 0.5363(3) 0.4847(6) 0.6199(8) 0.071(3) Uani 1 1 d U . .
O13 O 0.5586(3) 0.1459(5) 0.6552(6) 0.048(2) Uani 1 1 d U . .
O14 O 0.5555(3) 0.1201(6) 0.3536(5) 0.053(3) Uani 1 1 d U . .
O15 O 0.5050(3) 0.0936(7) 0.1213(6) 0.069(3) Uani 1 1 d U . .
O16 O 0.4515(4) 0.0487(6) 0.1780(6) 0.071(3) Uani 1 1 d U . .
O17 O 0.5447(3) 0.3481(6) 0.1587(6) 0.059(3) Uani 1 1 d U . .
O18 O 0.5180(3) 0.4158(6) 0.2444(6) 0.067(3) Uani 1 1 d U . .
O19 O 0.4232(3) 0.3091(5) 0.0705(5) 0.051(2) Uani 1 1 d U . .
O20 O 0.2627(3) 0.3452(7) 0.0804(5) 0.061(3) Uani 1 1 d U . .
O21 O 0.2086(3) 0.1208(5) 0.1904(6) 0.058(3) Uani 1 1 d U . .
O22 O 0.1606(3) 0.1850(7) 0.1394(7) 0.071(3) Uani 1 1 d U . .
O23 O 0.1964(7) 0.4965(9) 0.2836(12) 0.141(7) Uani 1 1 d U . .
O24 O 0.1528(3) 0.4554(7) 0.2011(8) 0.077(4) Uani 1 1 d U . .
N1 N 0.2898(2) 0.2927(5) 0.5068(6) 0.0287(17) Uani 1 1 d U . .
N2 N 0.3526(2) 0.3134(5) 0.6069(5) 0.0191(15) Uani 1 1 d U . .
N3 N 0.4072(2) 0.2697(4) 0.4958(6) 0.0282(16) Uani 1 1 d U . .
N4 N 0.3457(2) 0.2770(5) 0.3899(5) 0.0258(18) Uani 1 1 d U . .
C1 C 0.2650(3) 0.2827(6) 0.4488(6) 0.029(2) Uani 1 1 d U . .
C2 C 0.2263(3) 0.2714(8) 0.4770(6) 0.037(3) Uani 1 1 d U . .
C3 C 0.2285(3) 0.2732(6) 0.5533(6) 0.027(2) Uani 1 1 d U . .
C4 C 0.2695(3) 0.2956(6) 0.5719(5) 0.026(2) Uani 1 1 d U . .
C5 C 0.2820(3) 0.3174(6) 0.6376(6) 0.027(2) Uani 1 1 d U . .
C6 C 0.3225(3) 0.3353(6) 0.6539(5) 0.026(2) Uani 1 1 d U . .
C7 C 0.3364(3) 0.3696(6) 0.7175(6) 0.030(2) Uani 1 1 d U . .
C8 C 0.3784(3) 0.3689(6) 0.7106(6) 0.032(2) Uani 1 1 d U . .
C9 C 0.3866(3) 0.3284(6) 0.6441(6) 0.028(2) Uani 1 1 d U . .
C10 C 0.4228(3) 0.3030(6) 0.6220(6) 0.0260(19) Uani 1 1 d U . .
C11 C 0.4308(3) 0.2695(7) 0.5572(6) 0.028(2) Uani 1 1 d U . .
C12 C 0.4670(3) 0.2315(7) 0.5353(6) 0.026(2) Uani 1 1 d U . .
C13 C 0.4640(4) 0.2163(6) 0.4613(6) 0.025(2) Uani 1 1 d U . .
C14 C 0.4266(3) 0.2446(6) 0.4354(6) 0.030(2) Uani 1 1 d U . .
C15 C 0.4151(3) 0.2536(6) 0.3647(6) 0.031(2) Uani 1 1 d U . .
C16 C 0.3773(3) 0.2708(6) 0.3424(6) 0.029(2) Uani 1 1 d U . .
C17 C 0.3642(4) 0.2870(6) 0.2661(6) 0.031(2) Uani 1 1 d U . .
C18 C 0.3244(3) 0.2992(6) 0.2695(6) 0.030(2) Uani 1 1 d U . .
C19 C 0.3130(3) 0.2890(7) 0.3466(6) 0.031(2) Uani 1 1 d U . .
C20 C 0.2762(4) 0.2875(6) 0.3744(7) 0.030(2) Uani 1 1 d U . .
C21 C 0.1910(4) 0.2497(8) 0.4434(8) 0.042(3) Uani 1 1 d U . .
H21 H 0.1891 0.2450 0.3922 0.056 Uiso 1 1 calc R . .
C22 C 0.1589(3) 0.2356(6) 0.4888(7) 0.036(2) Uani 1 1 d U . .
C23 C 0.1224(4) 0.2161(7) 0.4551(7) 0.042(3) Uani 1 1 d U . .
C24 C 0.0925(3) 0.1948(6) 0.5009(10) 0.039(2) Uani 1 1 d U . .
H24 H 0.0691 0.1799 0.4796 0.052 Uiso 1 1 calc R . .
C25 C 0.0955(3) 0.1947(7) 0.5769(7) 0.036(2) Uani 1 1 d U . .
H25 H 0.0747 0.1791 0.6059 0.048 Uiso 1 1 calc R . .
C26 C 0.1304(4) 0.2182(7) 0.6103(7) 0.033(2) Uani 1 1 d U . .
C27 C 0.1621(3) 0.2370(7) 0.5643(7) 0.031(2) Uani 1 1 d U . .
C28 C 0.1974(3) 0.2592(6) 0.5965(7) 0.030(2) Uani 1 1 d U . .
H28 H 0.1993 0.2643 0.6477 0.040 Uiso 1 1 calc R . .
C29 C 0.0892(4) 0.1983(9) 0.3413(9) 0.055(4) Uani 1 1 d U . .
H29a H 0.0939 0.2054 0.2893 0.083 Uiso 1 1 calc R . .
H29b H 0.0672 0.2275 0.3563 0.083 Uiso 1 1 calc R . .
H29c H 0.0840 0.1468 0.3507 0.083 Uiso 1 1 calc R . .
C30 C 0.1051(4) 0.2047(9) 0.7313(8) 0.049(3) Uani 1 1 d U . .
H30a H 0.1131 0.2101 0.7819 0.074 Uiso 1 1 calc R . .
H30b H 0.0968 0.1546 0.7227 0.074 Uiso 1 1 calc R . .
H30c H 0.0838 0.2379 0.7214 0.074 Uiso 1 1 calc R . .
C31 C 0.2543(3) 0.3329(6) 0.6964(6) 0.031(2) Uani 1 1 d U . .
C32 C 0.2314(3) 0.3977(7) 0.6919(7) 0.036(2) Uani 1 1 d U . .
H32 H 0.2350 0.4310 0.6531 0.048 Uiso 1 1 calc R . .
C33 C 0.2036(3) 0.4114(7) 0.7453(7) 0.036(2) Uani 1 1 d U . .
C34 C 0.1953(3) 0.3585(7) 0.7994(7) 0.037(2) Uani 1 1 d U . .
H34 H 0.1753 0.3662 0.8333 0.049 Uiso 1 1 calc R . .
C35 C 0.2165(4) 0.2965(7) 0.8017(6) 0.036(2) Uani 1 1 d U . .
C36 C 0.2462(4) 0.2816(7) 0.7528(6) 0.038(3) Uani 1 1 d U . .
H36 H 0.2606 0.2382 0.7570 0.051 Uiso 1 1 calc R . .
C37 C 0.1805(4) 0.4832(7) 0.7458(8) 0.044(3) Uani 1 1 d U . .
C38 C 0.1712(7) 0.6072(11) 0.6999(12) 0.086(5) Uani 1 1 d U . .
H38a H 0.1611 0.6168 0.7491 0.115 Uiso 1 1 calc R . .
H38b H 0.1887 0.6472 0.6863 0.115 Uiso 1 1 calc R . .
C39 C 0.1432(7) 0.6020(12) 0.6527(13) 0.091(5) Uani 1 1 d U . .
H39a H 0.1278 0.6469 0.6573 0.121 Uiso 1 1 calc R . .
H39b H 0.1267 0.5614 0.6690 0.121 Uiso 1 1 calc R . .
C40 C 0.1503(8) 0.5907(15) 0.5726(14) 0.112(7) Uani 1 1 d U . .
H40a H 0.1611 0.5416 0.5646 0.149 Uiso 1 1 calc R . .
H40b H 0.1692 0.6268 0.5552 0.149 Uiso 1 1 calc R . .
C41 C 0.1119(9) 0.5991(17) 0.5281(15) 0.139(11) Uani 1 1 d U . .
H41a H 0.1170 0.5913 0.4764 0.209 Uiso 1 1 calc R . .
H41b H 0.1015 0.6480 0.5353 0.209 Uiso 1 1 calc R . .
H41c H 0.0933 0.5631 0.5451 0.209 Uiso 1 1 calc R . .
C42 C 0.2085(4) 0.2388(8) 0.8579(7) 0.045(3) Uani 1 1 d U . .
C43 C 0.1613(5) 0.1935(8) 0.9432(9) 0.055(3) Uani 1 1 d U . .
H43a H 0.1807 0.1879 0.9819 0.074 Uiso 1 1 calc R . .
H43b H 0.1578 0.1458 0.9192 0.074 Uiso 1 1 calc R . .
C44 C 0.1238(5) 0.2186(9) 0.9758(7) 0.055(3) Uani 1 1 d U . .
H44a H 0.1158 0.1826 1.0127 0.073 Uiso 1 1 calc R . .
H44b H 0.1043 0.2189 0.9371 0.073 Uiso 1 1 calc R . .
C45 C 0.1245(5) 0.2941(9) 1.0116(7) 0.058(4) Uani 1 1 d U . .
H45a H 0.1469 0.2978 1.0442 0.078 Uiso 1 1 calc R . .
H45b H 0.1270 0.3319 0.9736 0.078 Uiso 1 1 calc R . .
C46 C 0.0881(6) 0.3075(13) 1.0551(10) 0.090(7) Uani 1 1 d U . .
H46a H 0.0893 0.3555 1.0780 0.135 Uiso 1 1 calc R . .
H46b H 0.0855 0.2701 1.0927 0.135 Uiso 1 1 calc R . .
H46c H 0.0660 0.3054 1.0226 0.135 Uiso 1 1 calc R . .
C47 C 0.3197(4) 0.4100(7) 0.7745(5) 0.033(2) Uani 1 1 d U . .
H47 H 0.2927 0.4122 0.7779 0.043 Uiso 1 1 calc R . .
C48 C 0.3424(4) 0.4478(6) 0.8273(6) 0.034(2) Uani 1 1 d U . .
C49 C 0.3256(4) 0.4920(7) 0.8850(7) 0.044(3) Uani 1 1 d U . .
C50 C 0.3494(5) 0.5254(8) 0.9348(8) 0.057(3) Uani 1 1 d U . .
H50 H 0.3386 0.5544 0.9722 0.076 Uiso 1 1 calc R . .
C51 C 0.3902(4) 0.5169(8) 0.9309(7) 0.048(3) Uani 1 1 d U . .
H51 H 0.4061 0.5396 0.9660 0.064 Uiso 1 1 calc R . .
C52 C 0.4058(4) 0.4770(6) 0.8775(6) 0.037(2) Uani 1 1 d U . .
C53 C 0.3839(3) 0.4432(6) 0.8208(6) 0.032(2) Uani 1 1 d U . .
C54 C 0.4003(3) 0.4052(6) 0.7625(6) 0.030(2) Uani 1 1 d U . .
H54 H 0.4273 0.4041 0.7583 0.040 Uiso 1 1 calc R . .
C55 C 0.2691(7) 0.5567(12) 0.906(2) 0.148(13) Uani 1 1 d U . .
H55a H 0.2415 0.5488 0.9040 0.222 Uiso 1 1 calc R . .
H55b H 0.2762 0.5956 0.8726 0.222 Uiso 1 1 calc R . .
H55c H 0.2763 0.5704 0.9557 0.222 Uiso 1 1 calc R . .
C56 C 0.4729(4) 0.5083(10) 0.9149(9) 0.059(4) Uani 1 1 d U . .
H56a H 0.4992 0.4951 0.9025 0.089 Uiso 1 1 calc R . .
H56b H 0.4681 0.4974 0.9661 0.089 Uiso 1 1 calc R . .
H56c H 0.4691 0.5603 0.9062 0.089 Uiso 1 1 calc R . .
C57 C 0.4558(3) 0.3157(6) 0.6722(6) 0.028(2) Uani 1 1 d U . .
C58 C 0.4618(3) 0.2783(7) 0.7368(6) 0.030(2) Uani 1 1 d U . .
H58 H 0.4455 0.2392 0.7501 0.040 Uiso 1 1 calc R . .
C59 C 0.4936(4) 0.2998(8) 0.7844(8) 0.038(3) Uani 1 1 d U . .
C60 C 0.5171(3) 0.3567(7) 0.7684(7) 0.034(2) Uani 1 1 d U . .
H60 H 0.5368 0.3709 0.8009 0.045 Uiso 1 1 calc R . .
C61 C 0.5115(3) 0.3937(7) 0.7023(7) 0.040(2) Uani 1 1 d U . .
C62 C 0.4827(3) 0.3750(6) 0.6542(6) 0.030(2) Uani 1 1 d U . .
H62 H 0.4802 0.4004 0.6096 0.040 Uiso 1 1 calc R . .
C63 C 0.5006(4) 0.2536(10) 0.8528(9) 0.060(4) Uani 1 1 d U . .
C64 C 0.4833(7) 0.1386(14) 0.9172(13) 0.105(6) Uani 1 1 d U . .
H64a H 0.4644 0.1469 0.9563 0.139 Uiso 1 1 calc R . .
H64b H 0.5092 0.1438 0.9382 0.139 Uiso 1 1 calc R . .
C65 C 0.4785(9) 0.0637(15) 0.8868(16) 0.124(7) Uani 1 1 d U . .
H65a H 0.4540 0.0620 0.8601 0.165 Uiso 1 1 calc R . .
H65b H 0.4765 0.0291 0.9278 0.165 Uiso 1 1 calc R . .
C66 C 0.5117(9) 0.0359(18) 0.8335(18) 0.135(8) Uani 1 1 d U . .
H66a H 0.5024 -0.0077 0.8073 0.179 Uiso 1 1 calc R . .
H66b H 0.5168 0.0741 0.7970 0.179 Uiso 1 1 calc R . .
C67 C 0.5449(8) 0.0190(15) 0.8674(12) 0.104(6) Uani 1 1 d U . .
H67a H 0.5635 0.0022 0.8314 0.156 Uiso 1 1 calc R . .
H67b H 0.5403 -0.0196 0.9030 0.156 Uiso 1 1 calc R . .
H67c H 0.5548 0.0622 0.8921 0.156 Uiso 1 1 calc R . .
C68 C 0.5372(4) 0.4579(7) 0.6803(11) 0.056(3) Uani 1 1 d U . .
C69 C 0.5882(4) 0.5359(8) 0.7140(16) 0.105(7) Uani 1 1 d DU . .
H69a H 0.5869 0.5733 0.7525 0.140 Uiso 1 1 calc R . .
H69b H 0.5797 0.5582 0.6679 0.140 Uiso 1 1 calc R . .
C70 C 0.6299(4) 0.5089(9) 0.7060(13) 0.112(7) Uani 1 1 d DU . .
H70a H 0.6466 0.5500 0.6921 0.149 Uiso 1 1 calc R . .
H70b H 0.6313 0.4718 0.6671 0.149 Uiso 1 1 calc R . .
C71 C 0.6440(6) 0.4756(17) 0.7785(14) 0.165(11) Uani 1 1 d DU . .
H71a H 0.6374 0.5090 0.8187 0.219 Uiso 1 1 calc R . .
H71b H 0.6304 0.4291 0.7870 0.219 Uiso 1 1 calc R . .
C72 C 0.6876(6) 0.4613(18) 0.780(2) 0.24(2) Uani 1 1 d DU . .
H72a H 0.6950 0.4425 0.8277 0.355 Uiso 1 1 calc R . .
H72b H 0.7013 0.5069 0.7705 0.355 Uiso 1 1 calc R . .
H72c H 0.6942 0.4256 0.7425 0.355 Uiso 1 1 calc R . .
C73 C 0.4981(3) 0.2037(7) 0.5774(7) 0.032(2) Uani 1 1 d U . .
H73 H 0.4981 0.2085 0.6287 0.043 Uiso 1 1 calc R . .
C74 C 0.5280(3) 0.1698(7) 0.5422(7) 0.030(2) Uani 1 1 d U . .
C75 C 0.5608(4) 0.1390(7) 0.5803(8) 0.041(3) Uani 1 1 d U . .
C76 C 0.5896(4) 0.1043(8) 0.5445(9) 0.048(3) Uani 1 1 d U . .
H76 H 0.6107 0.0846 0.5702 0.063 Uiso 1 1 calc R . .
C77 C 0.5871(4) 0.0985(8) 0.4669(8) 0.048(3) Uani 1 1 d U . .
H77 H 0.6076 0.0754 0.4423 0.063 Uiso 1 1 calc R . .
C78 C 0.5590(4) 0.1225(7) 0.4279(8) 0.040(3) Uani 1 1 d U . .
C79 C 0.5274(4) 0.1554(7) 0.4664(7) 0.036(2) Uani 1 1 d U . .
C80 C 0.4938(4) 0.1827(8) 0.4232(8) 0.041(3) Uani 1 1 d U . .
H80 H 0.4929 0.1774 0.3719 0.055 Uiso 1 1 calc R . .
C81 C 0.5888(5) 0.1169(9) 0.6993(9) 0.054(4) Uani 1 1 d U . .
H81a H 0.5832 0.1261 0.7506 0.082 Uiso 1 1 calc R . .
H81b H 0.6130 0.1402 0.6862 0.082 Uiso 1 1 calc R . .
H81c H 0.5908 0.0644 0.6911 0.082 Uiso 1 1 calc R . .
C82 C 0.5886(4) 0.0953(10) 0.3093(9) 0.061(4) Uani 1 1 d U . .
H82a H 0.5819 0.0971 0.2577 0.091 Uiso 1 1 calc R . .
H82b H 0.5952 0.0453 0.3227 0.091 Uiso 1 1 calc R . .
H82c H 0.6105 0.1271 0.3183 0.091 Uiso 1 1 calc R . .
C83 C 0.4442(3) 0.2421(7) 0.3046(6) 0.037(2) Uani 1 1 d U . .
C84 C 0.4464(3) 0.1776(7) 0.2647(6) 0.035(2) Uani 1 1 d U . .
H84 H 0.4298 0.1384 0.2760 0.047 Uiso 1 1 calc R . .
C85 C 0.4728(4) 0.1702(8) 0.2083(7) 0.042(3) Uani 1 1 d U . .
C86 C 0.4981(4) 0.2271(7) 0.1919(6) 0.035(2) Uani 1 1 d U . .
H86 H 0.5169 0.2215 0.1551 0.047 Uiso 1 1 calc R . .
C87 C 0.4951(4) 0.2926(7) 0.2309(7) 0.038(3) Uani 1 1 d U . .
C88 C 0.4704(3) 0.2993(7) 0.2881(7) 0.032(2) Uani 1 1 d U . .
H88 H 0.4708 0.3420 0.3170 0.043 Uiso 1 1 calc R . .
C89 C 0.4748(4) 0.0993(9) 0.1683(7) 0.049(3) Uani 1 1 d U . .
C90 C 0.5073(7) 0.0233(13) 0.0822(15) 0.110(7) Uani 1 1 d U . .
H90a H 0.4857 -0.0077 0.0981 0.147 Uiso 1 1 calc R . .
H90b H 0.5040 0.0326 0.0296 0.147 Uiso 1 1 calc R . .
C91 C 0.5434(7) -0.0176(12) 0.0931(16) 0.103(6) Uani 1 1 d U . .
H91a H 0.5440 -0.0613 0.0619 0.137 Uiso 1 1 calc R . .
H91b H 0.5657 0.0133 0.0813 0.137 Uiso 1 1 calc R . .
C92 C 0.5440(11) -0.0369(19) 0.165(2) 0.150(10) Uani 1 1 d U . .
H92a H 0.5201 -0.0627 0.1780 0.199 Uiso 1 1 calc R . .
H92b H 0.5462 0.0069 0.1959 0.199 Uiso 1 1 calc R . .
C93 C 0.5783(11) -0.0864(16) 0.176(2) 0.185(16) Uani 1 1 d U . .
H93a H 0.5791 -0.1030 0.2265 0.277 Uiso 1 1 calc R . .
H93b H 0.6018 -0.0596 0.1649 0.277 Uiso 1 1 calc R . .
H93c H 0.5763 -0.1285 0.1437 0.277 Uiso 1 1 calc R . .
C94 C 0.5206(4) 0.3607(7) 0.2109(7) 0.039(3) Uani 1 1 d U . .
C95 C 0.5715(4) 0.4071(9) 0.1383(8) 0.057(3) Uani 1 1 d U . .
H95a H 0.5978 0.3876 0.1344 0.076 Uiso 1 1 calc R . .
H95b H 0.5714 0.4454 0.1761 0.076 Uiso 1 1 calc R . .
C96 C 0.5589(4) 0.4396(9) 0.0645(9) 0.056(3) Uani 1 1 d U . .
H96a H 0.5566 0.4000 0.0284 0.074 Uiso 1 1 calc R . .
H96b H 0.5335 0.4623 0.0700 0.074 Uiso 1 1 calc R . .
C97 C 0.5867(5) 0.4956(9) 0.0368(11) 0.067(4) Uani 1 1 d U . .
H97a H 0.5891 0.5344 0.0737 0.089 Uiso 1 1 calc R . .
H97b H 0.6121 0.4723 0.0320 0.089 Uiso 1 1 calc R . .
C98 C 0.5769(6) 0.5293(10) -0.0331(11) 0.076(5) Uani 1 1 d U . .
H98a H 0.5968 0.5641 -0.0468 0.114 Uiso 1 1 calc R . .
H98b H 0.5524 0.5547 -0.0286 0.114 Uiso 1 1 calc R . .
H98c H 0.5748 0.4916 -0.0705 0.114 Uiso 1 1 calc R . .
C99 C 0.3849(4) 0.2939(6) 0.1993(6) 0.035(2) Uani 1 1 d U . .
H99 H 0.4118 0.2877 0.1980 0.047 Uiso 1 1 calc R . .
C100 C 0.3639(4) 0.3103(6) 0.1340(6) 0.037(2) Uani 1 1 d U . .
C101 C 0.3828(4) 0.3176(7) 0.0660(6) 0.040(2) Uani 1 1 d U . .
C102 C 0.3621(4) 0.3360(8) 0.0051(9) 0.053(3) Uani 1 1 d U . .
H102 H 0.3750 0.3446 -0.0394 0.070 Uiso 1 1 calc R . .
C103 C 0.3214(4) 0.3424(9) 0.0080(8) 0.058(3) Uani 1 1 d U . .
H103 H 0.3074 0.3517 -0.0352 0.077 Uiso 1 1 calc R . .
C104 C 0.3030(4) 0.3355(8) 0.0711(7) 0.047(3) Uani 1 1 d U . .
C105 C 0.3222(4) 0.3200(7) 0.1398(7) 0.039(2) Uani 1 1 d U . .
C106 C 0.3043(4) 0.3160(6) 0.2060(6) 0.032(2) Uani 1 1 d U . .
H106 H 0.2776 0.3249 0.2088 0.043 Uiso 1 1 calc R . .
C107 C 0.4452(5) 0.3234(12) 0.0075(12) 0.088(6) Uani 1 1 d U . .
H107a H 0.4723 0.3154 0.0183 0.131 Uiso 1 1 calc R . .
H107b H 0.4414 0.3739 -0.0076 0.131 Uiso 1 1 calc R . .
H107c H 0.4372 0.2907 -0.0316 0.131 Uiso 1 1 calc R . .
C108 C 0.2417(5) 0.3589(12) 0.0146(9) 0.081(6) Uani 1 1 d U . .
H108a H 0.2146 0.3652 0.0262 0.121 Uiso 1 1 calc R . .
H108b H 0.2448 0.3178 -0.0186 0.121 Uiso 1 1 calc R . .
H108c H 0.2514 0.4032 -0.0084 0.121 Uiso 1 1 calc R . .
C109 C 0.2436(3) 0.2939(7) 0.3193(7) 0.035(2) Uani 1 1 d U . .
C110 C 0.2305(3) 0.2360(7) 0.2776(6) 0.033(2) Uani 1 1 d U . .
H110 H 0.2415 0.1893 0.2842 0.044 Uiso 1 1 calc R . .
C111 C 0.2013(3) 0.2451(7) 0.2260(6) 0.035(2) Uani 1 1 d U . .
C112 C 0.1841(4) 0.3124(7) 0.2171(8) 0.042(3) Uani 1 1 d U . .
H112 H 0.1637 0.3175 0.1836 0.056 Uiso 1 1 calc R . .
C113 C 0.1963(4) 0.3725(7) 0.2564(8) 0.043(3) Uani 1 1 d U . .
C114 C 0.2260(4) 0.3628(8) 0.3084(7) 0.043(3) Uani 1 1 d U . .
H114 H 0.2342 0.4031 0.3365 0.057 Uiso 1 1 calc R . .
C115 C 0.1857(4) 0.1799(8) 0.1796(8) 0.050(3) Uani 1 1 d U . .
C116 C 0.1981(6) 0.0552(10) 0.1443(10) 0.077(5) Uani 1 1 d U . .
H116a H 0.1705 0.0562 0.1329 0.102 Uiso 1 1 calc R . .
H116b H 0.2037 0.0099 0.1714 0.102 Uiso 1 1 calc R . .
C117 C 0.2212(7) 0.0567(9) 0.0744(9) 0.076(5) Uani 1 1 d U . .
H117a H 0.2487 0.0530 0.0860 0.100 Uiso 1 1 calc R . .
H117b H 0.2169 0.1035 0.0491 0.100 Uiso 1 1 calc R . .
C118 C 0.2096(8) -0.0069(11) 0.0235(10) 0.096(6) Uani 1 1 d U . .
H118a H 0.2115 -0.0533 0.0506 0.127 Uiso 1 1 calc R . .
H118b H 0.1827 -0.0005 0.0083 0.127 Uiso 1 1 calc R . .
C119 C 0.2339(11) -0.0109(16) -0.0414(16) 0.156(13) Uani 1 1 d U . .
H119a H 0.2256 -0.0515 -0.0720 0.234 Uiso 1 1 calc R . .
H119b H 0.2605 -0.0186 -0.0267 0.234 Uiso 1 1 calc R . .
H119c H 0.2319 0.0346 -0.0687 0.234 Uiso 1 1 calc R . .
C120 C 0.1778(5) 0.4460(9) 0.2467(12) 0.071(4) Uani 1 1 d U . .
C121 C 0.1803(12) 0.5707(13) 0.2673(16) 0.160(10) Uani 1 1 d DU B .
H121a H 0.1975 0.5974 0.2339 0.212 Uiso 1 1 calc R . .
H121b H 0.1550 0.5661 0.2439 0.212 Uiso 1 1 calc R . .
C122 C 0.1769(10) 0.6097(12) 0.3364(16) 0.146(9) Uani 1 1 d DU . .
H122a H 0.2018 0.6178 0.3602 0.194 Uiso 0.50 1 calc PR A 1
H122b H 0.1590 0.5858 0.3705 0.194 Uiso 0.50 1 calc PR A 1
H122a' H 0.2017 0.6007 0.3605 0.194 Uiso 0.50 1 calc PR A 2
H122b' H 0.1580 0.5806 0.3639 0.194 Uiso 0.50 1 calc PR A 2
C123 C 0.1601(12) 0.6803(19) 0.303(3) 0.118(11) Uani 0.50 1 d PDU B 1
H123a H 0.1799 0.7186 0.3030 0.158 Uiso 0.50 1 calc PR B 1
H123b H 0.1528 0.6709 0.2518 0.158 Uiso 0.50 1 calc PR B 1
C123' C 0.1672(8) 0.6892(17) 0.358(4) 0.131(11) Uani 0.50 1 d PDU B 2
H12a' H 0.1733 0.6965 0.4099 0.175 Uiso 0.50 1 calc PR B 2
H12b' H 0.1834 0.7228 0.3294 0.175 Uiso 0.50 1 calc PR B 2
C124 C 0.1246(7) 0.7081(13) 0.3448(18) 0.129(9) Uani 1 1 d DU . .
H124a H 0.1160 0.7540 0.3235 0.193 Uiso 0.50 1 calc PR B 1
H124b H 0.1314 0.7160 0.3959 0.193 Uiso 0.50 1 calc PR B 1
H124c H 0.1042 0.6720 0.3417 0.193 Uiso 0.50 1 calc PR B 1
H124a' H 0.1200 0.7589 0.3582 0.193 Uiso 0.50 1 calc PR B 2
H124b' H 0.1085 0.6764 0.3746 0.193 Uiso 0.50 1 calc PR B 2
H124c' H 0.1185 0.7010 0.2935 0.193 Uiso 0.50 1 calc PR B 2
O25 O 0.1995(9) 0.5503(11) 1.0392(17) 0.266(17) Uani 1 1 d GU C 2
C125 C 0.2178(12) 0.5990(16) 1.092(2) 0.32(2) Uani 1 1 d GU C 2
H125a H 0.2000 0.6093 1.1329 0.430 Uiso 1 1 calc R C 2
H125b H 0.2248 0.6456 1.0691 0.430 Uiso 1 1 calc R C 2
C126 C 0.2543(12) 0.560(2) 1.122(3) 0.40(3) Uani 1 1 d GU C 2
H126a H 0.2669 0.5918 1.1574 0.598 Uiso 1 1 calc R C 2
H126b H 0.2718 0.5506 1.0815 0.598 Uiso 1 1 calc R C 2
H126c H 0.2471 0.5145 1.1450 0.598 Uiso 1 1 calc R C 2
C127 C 0.1650(10) 0.5835(9) 1.014(2) 0.253(18) Uani 1 1 d GU C 2
H127a H 0.1709 0.6298 0.9891 0.336 Uiso 1 1 calc R C 2
H127b H 0.1482 0.5945 1.0560 0.336 Uiso 1 1 calc R C 2
C128 C 0.1442(11) 0.5311(18) 0.961(2) 0.31(2) Uani 1 1 d GU C 2
H128a H 0.1205 0.5538 0.9439 0.460 Uiso 1 1 calc R C 2
H128b H 0.1381 0.4856 0.9862 0.460 Uiso 1 1 calc R C 2
H128c H 0.1608 0.5208 0.9195 0.460 Uiso 1 1 calc R C 2

loop_
_atom_site_aniso_label
_atom_site_aniso_U_11
_atom_site_aniso_U_22
_atom_site_aniso_U_33
_atom_site_aniso_U_23
_atom_site_aniso_U_13
_atom_site_aniso_U_12
Pd1 0.0204(4) 0.0351(4) 0.0262(4) -0.0022(4) 0.0019(4) -0.0013(3)
O1 0.029(5) 0.066(6) 0.050(5) 0.008(5) -0.006(4) -0.009(4)
O2 0.033(4) 0.061(5) 0.036(4) 0.009(4) 0.007(3) -0.011(4)
O3 0.092(8) 0.047(5) 0.069(7) 0.010(5) 0.034(6) 0.025(5)
O4 0.076(8) 0.062(7) 0.074(7) -0.001(6) 0.038(6) 0.026(5)
O5 0.047(5) 0.063(6) 0.036(5) 0.024(4) 0.018(4) 0.009(4)
O6 0.049(6) 0.060(6) 0.080(7) 0.025(5) 0.014(5) 0.016(4)
O7 0.055(5) 0.088(8) 0.098(9) -0.056(7) 0.011(6) 0.013(6)
O8 0.052(5) 0.070(6) 0.039(5) -0.031(4) -0.006(4) -0.016(5)
O9 0.087(8) 0.098(8) 0.075(8) 0.046(6) -0.027(7) -0.023(6)
O10 0.066(8) 0.183(15) 0.066(8) 0.031(9) -0.038(6) -0.024(8)
O11 0.050(6) 0.051(6) 0.160(10) 0.018(7) -0.041(7) -0.020(5)
O12 0.039(5) 0.053(6) 0.120(9) 0.027(6) 0.001(6) -0.014(5)
O13 0.035(5) 0.052(5) 0.057(5) 0.003(4) -0.013(4) -0.001(4)
O14 0.035(5) 0.073(7) 0.051(5) -0.030(5) 0.007(4) 0.015(5)
O15 0.070(7) 0.083(7) 0.056(6) -0.029(5) 0.016(5) 0.014(5)
O16 0.106(9) 0.043(5) 0.065(7) -0.005(5) 0.022(6) -0.003(5)
O17 0.039(5) 0.065(6) 0.072(6) -0.014(5) 0.026(4) -0.015(4)
O18 0.068(7) 0.059(6) 0.074(7) -0.030(5) 0.032(6) -0.026(5)
O19 0.051(5) 0.058(6) 0.044(5) 0.014(4) 0.014(4) 0.003(4)
O20 0.049(5) 0.099(8) 0.034(5) 0.018(5) -0.017(4) -0.018(5)
O21 0.058(6) 0.044(5) 0.072(6) -0.025(5) -0.023(5) 0.003(4)
O22 0.069(7) 0.074(7) 0.070(7) -0.007(6) -0.036(6) -0.008(5)
O23 0.195(16) 0.069(7) 0.158(14) -0.020(8) -0.074(11) 0.048(9)
O24 0.063(7) 0.061(7) 0.107(10) 0.035(7) -0.002(6) 0.025(5)
N1 0.027(3) 0.042(4) 0.017(4) -0.004(4) 0.000(3) -0.008(3)
N2 0.011(3) 0.016(4) 0.030(4) 0.006(3) 0.003(3) 0.001(3)
N3 0.023(3) 0.036(4) 0.026(4) -0.010(5) -0.004(4) 0.000(3)
N4 0.020(4) 0.026(4) 0.032(4) -0.020(4) -0.002(3) -0.001(3)
C1 0.028(4) 0.038(6) 0.022(4) 0.000(4) -0.002(4) -0.002(4)
C2 0.023(4) 0.054(7) 0.033(5) -0.011(5) -0.005(4) 0.005(5)
C3 0.025(4) 0.027(5) 0.030(5) -0.002(4) 0.000(4) -0.005(4)
C4 0.025(4) 0.046(6) 0.007(4) 0.011(4) 0.001(3) -0.003(4)
C5 0.025(4) 0.032(5) 0.023(4) -0.008(4) 0.000(4) -0.002(4)
C6 0.031(4) 0.038(6) 0.009(4) 0.001(4) -0.003(3) -0.002(4)
C7 0.034(5) 0.040(6) 0.016(4) -0.005(4) 0.004(4) -0.012(5)
C8 0.033(5) 0.032(5) 0.032(5) 0.005(4) -0.004(4) -0.004(4)
C9 0.029(4) 0.037(6) 0.018(4) 0.003(4) 0.004(4) -0.012(4)
C10 0.025(4) 0.030(5) 0.022(4) 0.002(4) 0.004(4) -0.008(4)
C11 0.023(5) 0.035(6) 0.027(4) 0.003(4) 0.002(4) -0.002(4)
C12 0.021(5) 0.038(6) 0.021(4) 0.000(4) 0.002(4) -0.002(4)
C13 0.029(5) 0.035(6) 0.009(4) -0.007(4) -0.001(4) 0.005(4)
C14 0.026(5) 0.034(6) 0.030(4) -0.007(5) 0.002(4) 0.007(4)
C15 0.028(4) 0.040(6) 0.026(4) -0.004(4) -0.001(3) -0.012(4)
C16 0.032(4) 0.031(5) 0.023(4) -0.005(4) 0.003(3) -0.003(4)
C17 0.040(5) 0.023(5) 0.030(4) 0.001(4) -0.001(4) 0.003(4)
C18 0.034(5) 0.031(5) 0.025(4) -0.011(4) -0.008(4) -0.002(4)
C19 0.030(4) 0.042(6) 0.020(4) -0.003(4) -0.005(3) 0.004(5)
C20 0.035(5) 0.025(5) 0.031(5) -0.002(4) -0.001(4) 0.004(4)
C21 0.030(5) 0.057(7) 0.040(6) 0.000(6) 0.000(4) -0.010(5)
C22 0.026(4) 0.038(5) 0.045(5) -0.014(6) 0.002(4) 0.000(4)
C23 0.034(5) 0.052(7) 0.039(5) -0.013(5) 0.007(4) -0.007(5)
C24 0.017(4) 0.044(6) 0.056(5) -0.017(7) 0.007(5) 0.003(4)
C25 0.014(5) 0.045(6) 0.049(5) 0.003(5) 0.010(4) -0.008(4)
C26 0.021(5) 0.038(6) 0.041(5) 0.001(5) 0.004(4) 0.000(4)
C27 0.016(4) 0.036(6) 0.042(5) 0.002(5) 0.002(4) -0.001(4)
C28 0.029(5) 0.024(5) 0.037(5) -0.009(5) 0.002(4) -0.004(4)
C29 0.022(6) 0.064(9) 0.080(10) -0.007(8) -0.018(6) -0.003(6)
C30 0.037(7) 0.066(9) 0.046(7) 0.004(7) 0.010(6) -0.009(6)
C31 0.024(5) 0.039(6) 0.029(5) -0.004(4) 0.009(4) 0.001(4)
C32 0.031(6) 0.039(6) 0.039(6) 0.004(5) 0.009(5) 0.003(4)
C33 0.032(6) 0.038(5) 0.039(6) -0.001(4) 0.005(5) 0.002(4)
C34 0.026(6) 0.053(6) 0.031(6) -0.001(5) 0.007(5) 0.004(5)
C35 0.047(7) 0.040(5) 0.022(5) -0.004(4) 0.008(4) -0.002(5)
C36 0.037(6) 0.050(6) 0.028(6) 0.006(4) 0.004(4) 0.013(5)
C37 0.039(7) 0.036(5) 0.058(8) -0.012(5) 0.016(5) 0.000(5)
C38 0.121(14) 0.057(8) 0.081(10) 0.017(8) 0.008(9) 0.029(9)
C39 0.099(12) 0.070(11) 0.103(10) 0.039(10) 0.003(9) 0.004(9)
C40 0.139(18) 0.096(15) 0.101(10) 0.033(12) -0.026(12) 0.012(14)
C41 0.15(2) 0.14(2) 0.122(17) 0.059(17) -0.043(16) -0.038(19)
C42 0.038(6) 0.065(7) 0.032(6) 0.011(5) 0.005(5) 0.012(5)
C43 0.065(8) 0.052(7) 0.049(8) 0.021(6) 0.015(6) 0.009(6)
C44 0.060(8) 0.068(8) 0.036(7) 0.014(5) 0.021(6) -0.013(6)
C45 0.074(9) 0.074(8) 0.027(8) -0.002(6) 0.024(7) -0.007(7)
C46 0.093(13) 0.120(15) 0.057(10) 0.024(10) 0.045(10) 0.031(12)
C47 0.039(5) 0.048(6) 0.011(4) -0.004(4) -0.004(4) -0.004(5)
C48 0.050(5) 0.029(5) 0.022(5) -0.005(4) 0.002(4) -0.003(5)
C49 0.045(5) 0.042(6) 0.046(6) -0.015(5) 0.006(5) -0.010(5)
C50 0.067(6) 0.054(8) 0.051(8) -0.032(6) 0.010(6) 0.005(7)
C51 0.056(6) 0.054(7) 0.034(6) -0.015(5) -0.005(5) -0.018(6)
C52 0.049(5) 0.032(6) 0.031(5) 0.006(4) 0.002(4) -0.014(5)
C53 0.042(5) 0.028(5) 0.026(5) 0.001(4) 0.005(4) -0.006(4)
C54 0.034(5) 0.034(6) 0.023(5) 0.011(4) 0.001(4) -0.007(4)
C55 0.067(12) 0.053(10) 0.32(4) -0.006(16) -0.004(18) 0.016(9)
C56 0.044(7) 0.077(10) 0.057(9) -0.020(8) -0.018(7) -0.008(7)
C57 0.025(5) 0.036(5) 0.021(4) 0.000(4) 0.012(4) -0.005(4)
C58 0.026(5) 0.043(6) 0.023(5) 0.003(4) 0.011(4) -0.006(4)
C59 0.023(6) 0.052(6) 0.039(6) -0.006(4) -0.006(4) 0.000(5)
C60 0.024(5) 0.039(6) 0.037(6) -0.013(4) -0.007(5) 0.006(4)
C61 0.022(5) 0.044(6) 0.052(6) -0.008(5) 0.000(5) -0.003(4)
C62 0.024(5) 0.029(5) 0.037(6) 0.005(4) 0.000(4) -0.002(4)
C63 0.040(7) 0.080(9) 0.061(8) 0.018(7) -0.013(6) -0.011(6)
C64 0.094(13) 0.128(12) 0.092(13) 0.069(9) -0.015(10) -0.028(11)
C65 0.128(15) 0.106(10) 0.138(17) 0.081(12) 0.004(12) -0.017(12)
C66 0.137(18) 0.136(17) 0.131(19) 0.066(14) 0.007(12) -0.020(16)
C67 0.134(15) 0.118(18) 0.059(12) 0.021(12) 0.010(11) -0.021(14)
C68 0.019(5) 0.036(6) 0.113(10) 0.014(6) -0.009(6) 0.000(4)
C69 0.054(8) 0.059(10) 0.20(2) 0.036(11) -0.030(10) -0.025(6)
C70 0.054(7) 0.043(8) 0.24(2) 0.045(12) -0.038(11) -0.021(7)
C71 0.120(15) 0.106(18) 0.27(3) 0.062(19) -0.090(19) -0.023(14)
C72 0.120(15) 0.14(2) 0.45(5) 0.19(3) -0.11(2) -0.051(17)
C73 0.024(5) 0.040(6) 0.033(5) 0.005(5) 0.000(4) -0.008(4)
C74 0.025(5) 0.031(6) 0.034(5) -0.006(4) 0.001(4) -0.007(4)
C75 0.030(6) 0.038(6) 0.055(5) -0.006(5) -0.006(5) 0.003(5)
C76 0.029(6) 0.048(8) 0.065(6) -0.015(6) -0.015(5) 0.005(5)
C77 0.042(7) 0.042(7) 0.059(6) -0.020(6) -0.002(5) 0.007(5)
C78 0.025(5) 0.040(6) 0.054(5) -0.020(5) -0.001(4) 0.000(4)
C79 0.032(5) 0.031(6) 0.044(5) -0.001(5) 0.006(4) 0.007(4)
C80 0.023(5) 0.055(8) 0.046(6) 0.004(6) 0.009(4) 0.005(5)
C81 0.054(9) 0.050(8) 0.059(8) 0.009(7) -0.012(7) 0.003(7)
C82 0.038(8) 0.082(11) 0.063(9) -0.029(8) 0.012(7) -0.001(7)
C83 0.026(5) 0.056(6) 0.027(5) -0.003(5) -0.005(4) 0.002(4)
C84 0.029(6) 0.043(6) 0.033(6) 0.007(4) -0.002(4) 0.002(4)
C85 0.045(7) 0.051(6) 0.031(6) -0.004(5) 0.004(5) -0.001(5)
C86 0.037(6) 0.054(6) 0.014(5) -0.001(4) -0.001(4) -0.001(5)
C87 0.033(6) 0.048(5) 0.033(6) -0.008(5) 0.007(5) 0.007(4)
C88 0.021(5) 0.052(6) 0.024(5) -0.008(5) -0.002(4) -0.001(4)
C89 0.039(6) 0.065(7) 0.041(7) -0.023(6) -0.010(5) 0.005(5)
C90 0.100(13) 0.098(13) 0.133(15) -0.063(11) 0.017(11) 0.032(10)
C91 0.085(12) 0.067(11) 0.157(16) -0.030(13) 0.020(13) -0.002(8)
C92 0.16(2) 0.13(2) 0.157(18) -0.038(17) -0.044(19) -0.005(15)
C93 0.20(3) 0.090(18) 0.27(4) -0.052(19) -0.12(3) -0.005(16)
C94 0.043(7) 0.045(6) 0.030(6) -0.011(5) 0.005(5) -0.001(5)
C95 0.048(8) 0.064(8) 0.059(7) 0.001(6) 0.024(6) -0.016(6)
C96 0.040(7) 0.057(8) 0.070(8) -0.014(6) 0.016(6) -0.001(6)
C97 0.056(9) 0.054(9) 0.092(10) 0.018(7) 0.020(8) 0.007(7)
C98 0.086(13) 0.058(10) 0.085(10) 0.005(7) 0.000(9) -0.013(9)
C99 0.044(6) 0.034(6) 0.027(4) -0.004(5) 0.005(4) 0.000(5)
C100 0.048(5) 0.037(6) 0.025(4) -0.001(5) 0.009(4) 0.000(5)
C101 0.050(5) 0.041(6) 0.028(5) 0.003(5) 0.005(4) 0.001(5)
C102 0.061(5) 0.072(8) 0.025(5) -0.002(7) -0.003(5) -0.014(6)
C103 0.059(6) 0.087(9) 0.028(5) -0.005(7) -0.012(5) -0.011(7)
C104 0.051(5) 0.053(7) 0.037(5) 0.010(6) -0.003(4) -0.010(6)
C105 0.044(5) 0.042(6) 0.033(5) 0.005(5) 0.000(4) -0.005(5)
C106 0.041(6) 0.029(5) 0.027(4) 0.002(4) 0.000(4) 0.000(5)
C107 0.075(10) 0.121(15) 0.067(11) 0.010(12) 0.042(10) -0.017(10)
C108 0.064(9) 0.123(15) 0.056(11) 0.043(10) -0.018(8) -0.011(10)
C109 0.023(5) 0.043(6) 0.039(6) 0.004(5) -0.004(4) 0.002(4)
C110 0.034(6) 0.042(5) 0.023(5) -0.003(4) 0.000(4) 0.006(5)
C111 0.032(6) 0.043(5) 0.030(5) -0.003(4) -0.001(4) 0.000(4)
C112 0.029(6) 0.048(5) 0.050(7) 0.015(5) -0.003(5) 0.006(5)
C113 0.031(6) 0.044(5) 0.054(7) 0.007(5) 0.008(5) 0.015(5)
C114 0.038(6) 0.046(6) 0.046(7) -0.015(5) 0.011(5) 0.017(5)
C115 0.059(8) 0.044(5) 0.047(7) 0.006(5) -0.024(6) -0.005(5)
C116 0.110(13) 0.056(8) 0.063(8) -0.021(7) -0.010(8) -0.007(9)
C117 0.129(14) 0.056(9) 0.042(7) 0.000(6) -0.026(7) 0.008(9)
C118 0.161(18) 0.066(10) 0.060(9) -0.021(8) -0.026(9) 0.042(11)
C119 0.22(3) 0.110(19) 0.135(18) -0.052(15) 0.046(18) 0.07(2)
C120 0.057(9) 0.036(5) 0.119(13) 0.034(7) -0.001(7) 0.007(6)
C121 0.20(2) 0.049(8) 0.23(2) -0.013(12) -0.03(2) 0.042(12)
C122 0.146(18) 0.072(11) 0.22(2) -0.003(12) 0.019(18) 0.035(12)
C123 0.12(2) 0.046(12) 0.19(3) 0.005(15) 0.03(2) 0.000(14)
C123' 0.117(18) 0.080(14) 0.20(3) -0.008(16) 0.05(2) 0.035(17)
C124 0.132(17) 0.071(12) 0.18(2) 0.048(14) 0.029(17) 0.033(11)
O25 0.33(3) 0.088(14) 0.38(4) -0.021(17) 0.21(3) 0.018(15)
C125 0.44(4) 0.09(2) 0.45(5) -0.03(3) 0.16(4) 0.01(3)
C126 0.45(7) 0.25(5) 0.50(7) -0.18(5) 0.09(5) 0.09(4)
C127 0.36(4) 0.015(8) 0.39(4) 0.018(17) 0.22(3) 0.037(14)
C128 0.35(5) 0.19(4) 0.37(6) -0.05(3) 0.18(4) 0.07(3)

loop_
_geom_bond_atom_site_label_1
_geom_bond_atom_site_label_2
_geom_bond_distance
_geom_bond_site_symmetry_2
_geom_bond_publ_flag
Pd1 N4 1.994(9) . ?
Pd1 N2 1.994(9) . ?
Pd1 N1 2.033(8) . ?
Pd1 N3 2.032(8) . ?
O1 C23 1.353(16) . ?
O1 C29 1.359(16) . ?
O2 C26 1.349(16) . ?
O2 C30 1.412(15) . ?
O3 C37 1.284(17) . ?
O3 C38 1.59(2) . ?
O4 C37 1.183(16) . ?
O5 C42 1.317(16) . ?
O5 C43 1.442(15) . ?
O6 C42 1.219(16) . ?
O7 C49 1.308(17) . ?
O7 C55 1.34(2) . ?
O8 C52 1.397(16) . ?
O8 C56 1.471(15) . ?
O9 C63 1.34(2) . ?
O9 C64 1.47(2) . ?
O10 C63 1.204(19) . ?
O11 C68 1.32(2) . ?
O11 C69 1.449(5) . ?
O12 C68 1.19(2) . ?
O13 C75 1.360(17) . ?
O13 C81 1.407(17) . ?
O14 C78 1.345(17) . ?
O14 C82 1.461(16) . ?
O15 C89 1.344(17) . ?
O15 C90 1.45(2) . ?
O16 C89 1.227(18) . ?
O17 C94 1.274(15) . ?
O17 C95 1.456(16) . ?
O18 C94 1.167(16) . ?
O19 C107 1.389(18) . ?
O19 C101 1.399(16) . ?
O20 C108 1.411(17) . ?
O20 C104 1.402(18) . ?
O21 C115 1.338(17) . ?
O21 C116 1.491(17) . ?
O22 C115 1.129(16) . ?
O23 C120 1.30(3) . ?
O23 C121 1.48(3) . ?
O24 C120 1.20(2) . ?
N1 C1 1.361(15) . ?
N1 C4 1.365(15) . ?
N2 C6 1.395(13) . ?
N2 C9 1.372(14) . ?
N3 C14 1.355(15) . ?
N3 C11 1.375(15) . ?
N4 C19 1.386(14) . ?
N4 C16 1.386(14) . ?
C1 C20 1.402(17) . ?
C1 C2 1.434(17) . ?
C2 C3 1.379(17) . ?
C2 C21 1.411(17) . ?
C3 C28 1.347(16) . ?
C3 C4 1.503(16) . ?
C4 C5 1.322(15) . ?
C5 C31 1.452(15) . ?
C5 C6 1.456(15) . ?
C6 C7 1.387(14) . ?
C7 C47 1.385(16) . ?
C7 C8 1.448(16) . ?
C8 C54 1.367(16) . ?
C8 C9 1.432(16) . ?
C9 C10 1.385(16) . ?
C10 C11 1.344(16) . ?
C10 C57 1.468(16) . ?
C11 C12 1.471(16) . ?
C12 C13 1.368(12) . ?
C12 C73 1.402(17) . ?
C13 C80 1.375(17) . ?
C13 C14 1.457(16) . ?
C14 C15 1.346(16) . ?
C15 C16 1.392(16) . ?
C15 C83 1.488(16) . ?
C16 C17 1.479(16) . ?
C17 C18 1.384(17) . ?
C17 C99 1.406(17) . ?
C18 C106 1.372(16) . ?
C18 C19 1.457(16) . ?
C19 C20 1.357(17) . ?
C20 C109 1.502(17) . ?
C21 C22 1.396(17) . ?
C22 C27 1.366(18) . ?
C22 C23 1.436(17) . ?
C23 C24 1.374(18) . ?
C24 C25 1.37(2) . ?
C25 C26 1.405(17) . ?
C26 C27 1.411(17) . ?
C27 C28 1.402(16) . ?
C31 C36 1.404(16) . ?
C31 C32 1.411(16) . ?
C32 C33 1.379(17) . ?
C33 C34 1.394(18) . ?
C33 C37 1.517(18) . ?
C34 C35 1.333(18) . ?
C35 C36 1.374(17) . ?
C35 C42 1.478(17) . ?
C38 C39 1.29(3) . ?
C39 C40 1.48(3) . ?
C40 C41 1.55(3) . ?
C43 C44 1.48(2) . ?
C44 C45 1.51(2) . ?
C45 C46 1.50(2) . ?
C47 C48 1.406(16) . ?
C48 C49 1.432(17) . ?
C48 C53 1.431(17) . ?
C49 C50 1.355(19) . ?
C50 C51 1.41(2) . ?
C51 C52 1.315(18) . ?
C52 C53 1.410(16) . ?
C53 C54 1.377(16) . ?
C57 C58 1.363(16) . ?
C57 C62 1.448(15) . ?
C58 C59 1.443(17) . ?
C59 C60 1.336(19) . ?
C59 C63 1.51(2) . ?
C60 C61 1.381(18) . ?
C61 C62 1.358(17) . ?
C61 C68 1.508(18) . ?
C64 C65 1.47(4) . ?
C65 C66 1.57(4) . ?
C66 C67 1.33(4) . ?
C69 C70 1.519(5) . ?
C70 C71 1.520(5) . ?
C71 C72 1.519(5) . ?
C73 C74 1.354(18) . ?
C74 C79 1.393(15) . ?
C74 C75 1.431(18) . ?
C75 C76 1.337(19) . ?
C76 C77 1.407(18) . ?
C77 C78 1.27(2) . ?
C78 C79 1.418(17) . ?
C79 C80 1.475(19) . ?
C83 C84 1.370(18) . ?
C83 C88 1.401(18) . ?
C84 C85 1.370(17) . ?
C85 C86 1.375(18) . ?
C85 C89 1.470(19) . ?
C86 C87 1.378(17) . ?
C87 C88 1.341(18) . ?
C87 C94 1.550(19) . ?
C90 C91 1.46(3) . ?
C91 C92 1.34(4) . ?
C92 C93 1.49(4) . ?
C95 C96 1.52(2) . ?
C96 C97 1.48(2) . ?
C97 C98 1.44(2) . ?
C99 C100 1.412(17) . ?
C100 C101 1.394(16) . ?
C100 C105 1.448(18) . ?
C101 C102 1.351(19) . ?
C102 C103 1.40(2) . ?
C103 C104 1.31(2) . ?
C104 C105 1.432(18) . ?
C105 C106 1.345(17) . ?
C109 C110 1.363(17) . ?
C109 C114 1.394(18) . ?
C110 C111 1.378(16) . ?
C111 C112 1.359(18) . ?
C111 C115 1.540(18) . ?
C112 C113 1.36(2) . ?
C113 C114 1.396(19) . ?
C113 C120 1.482(19) . ?
C116 C117 1.49(3) . ?
C117 C118 1.52(2) . ?
C118 C119 1.44(3) . ?
C121 C122 1.437(5) . ?
C122 C123' 1.522(5) . ?
C122 C123 1.522(5) . ?
C123 C124 1.518(5) . ?
C123' C124 1.519(5) . ?
O25 C127 1.4034 . ?
O25 C125 1.4441 . ?
C125 C126 1.5270 . ?
C127 C128 1.5244 . ?
